data_4122000
loop_
_publ_author_name
'Johnson, Heather C.'
'Leitao, Erin M.'
'Whittell, George R.'
'Manners, Ian'
'Lloyd-Jones, Guy C'
'Weller, Andrew S.'

_publ_section_title
;
 Mechanistic studies of the dehydrocoupling and dehydropolymerization of
 amine-boranes using a [rh(xantphos)](+) catalyst.
;
_journal_issue 25
_journal_name_full 'Journal of the American Chemical Society'
_journal_page_first 9078
_journal_page_last 9093
_journal_paper_doi 10.1021/ja503335g
_journal_volume 136
_journal_year 2014
_chemical_formula_moiety 'C32 H12 B F24, C47 H51 B N2 O P2 Rh'
_chemical_formula_sum 'C79 H63 B2 F24 N2 O P2 Rh'
_chemical_formula_weight 1698.81
_chemical_name_systematic '[Rh(XantPhos)(H)(BHNiPr2)(MeCN)][BArF4]'
_space_group_IT_number 14
_symmetry_cell_setting monoclinic
_symmetry_space_group_name_Hall '-P 2yn'
_symmetry_space_group_name_H-M 'P 1 21/n 1'
_atom_sites_solution_hydrogens difmap
_atom_sites_solution_primary other
_audit_creation_date 13-11-05
_audit_creation_method CRYSTALS_ver_14.40
_cell_angle_alpha 90
_cell_angle_beta 94.9953(8)
_cell_angle_gamma 90
_cell_formula_units_Z 4
_cell_length_a 13.86840(10)
_cell_length_b 14.9780(2)
_cell_length_c 39.1771(3)
_cell_measurement_reflns_used 34352
_cell_measurement_temperature 150
_cell_measurement_theta_max 76
_cell_measurement_theta_min 3
_cell_volume 8106.99(14)
_computing_cell_refinement 'CrysAlis, (Oxford Diffraction, 2002)'
_computing_data_collection 'SuperNova, (Oxford Diffraction, 2010)'
_computing_data_reduction 'CrysAlis, (Oxford Diffraction, 2002)'
_computing_molecular_graphics 'CAMERON (Watkin et al., 1996)'
_computing_publication_material 'CRYSTALS (Betteridge et al., 2003)'
_computing_structure_refinement 'CRYSTALS (Betteridge et al., 2003)'
_computing_structure_solution 'Superflip (Palatinus & Chapuis, 2007)'
_diffrn_ambient_temperature 150
_diffrn_measured_fraction_theta_full 0.998
_diffrn_measured_fraction_theta_max 0.992
_diffrn_measurement_device Area
_diffrn_measurement_device_type 'Oxford Diffraction SuperNova'
_diffrn_measurement_method \w
_diffrn_radiation_monochromator graphite
_diffrn_radiation_type 'Cu K\a'
_diffrn_radiation_wavelength 1.54180
_diffrn_reflns_av_R_equivalents 0.0352
_diffrn_reflns_limit_h_max 17
_diffrn_reflns_limit_h_min -17
_diffrn_reflns_limit_k_max 18
_diffrn_reflns_limit_k_min 0
_diffrn_reflns_limit_l_max 48
_diffrn_reflns_limit_l_min 0
_diffrn_reflns_number 34352
_diffrn_reflns_theta_full 74.824
_diffrn_reflns_theta_max 76.351
_diffrn_reflns_theta_min 3.160
_diffrn_standards_number 0
_exptl_absorpt_coefficient_mu 2.955
_exptl_absorpt_correction_T_max 1
_exptl_absorpt_correction_T_min 0.746
_exptl_absorpt_correction_type multi-scan
_exptl_absorpt_process_details 'CrysAlis, (Oxford Diffraction, 2002)'
_exptl_crystal_colour clear_pale_colourless
_exptl_crystal_density_diffrn 1.392
_exptl_crystal_density_method 'not measured'
_exptl_crystal_description block
_exptl_crystal_F_000 3440
_exptl_crystal_size_max 0.260
_exptl_crystal_size_mid 0.120
_exptl_crystal_size_min 0.060
_platon_squeeze_details
;
;
_refine_diff_density_max 1.13
_refine_diff_density_min -0.90
_refine_ls_extinction_method None
_refine_ls_goodness_of_fit_ref 0.9908
_refine_ls_hydrogen_treatment constr
_refine_ls_matrix_type full
_refine_ls_number_parameters 1140
_refine_ls_number_reflns 16827
_refine_ls_number_restraints 1020
_refine_ls_R_factor_all 0.0516
_refine_ls_R_factor_gt 0.0454
_refine_ls_shift/su_max 0.0187003
_refine_ls_shift/su_mean 0.0006113
_refine_ls_structure_factor_coef Fsqd
_refine_ls_weighting_details
;
 Method= Modified Sheldrick 
 w=1/[\s^2^(F^2^) + ( 0.04P)^2^ +13.78P] 
 ,where P=(max(Fo^2^,0) + 2Fc^2^)/3 
;
_refine_ls_weighting_scheme calc
_refine_ls_wR_factor_all 0.1093
_refine_ls_wR_factor_gt 0.1070
_refine_ls_wR_factor_ref 0.1093
_reflns_limit_h_max 17
_reflns_limit_h_min -17
_reflns_limit_k_max 18
_reflns_limit_k_min 0
_reflns_limit_l_max 48
_reflns_limit_l_min 0
_reflns_number_gt 14814
_reflns_number_total 16891
_reflns_threshold_expression I>2.0\s(I)
_oxford_diffrn_Wilson_B_factor 2.08
_oxford_diffrn_Wilson_scale 0.68
_oxford_refine_ls_r_factor_ref 0.0516
_oxford_refine_ls_scale 1.310(3)
_oxford_reflns_number_all 16827
_oxford_reflns_threshold_expression_ref I>-3.0\s(I)
_oxford_structure_analysis_title 'E:\Weller\hcj_013\CRYSTALS\hcj_0 At 17:59 on'
_cod_data_source_file ja503335g_si_001.cif
_cod_data_source_block 10c
_cod_depositor_comments
;
The following automatic conversions were performed:

'_atom_sites_solution_primary' value 'Other' changed to 'other'
according to
/usr/data/users/saulius/crontab/automatic-downloads/rss-feeds/ACS/lib/dictionaries/cif_core.dic
dictionary named 'cif_core.dic' version 2.4.2 from 2011-04-26.

Automatic conversion script
Id: cif_fix_values 2281 2013-09-26 08:29:07Z andrius 

 Adding full bibliography for 4122000.cif.
;
_cod_original_sg_symbol_H-M 'P 21/n '
_cod_original_formula_sum 'C79 H63 B2 F24 N2 O1 P2 Rh1'
_cod_database_code 4122000

loop_
_symmetry_equiv_pos_as_xyz
x,y,z
-x,-y,-z
x+1/2,-y+1/2,z+1/2
-x+1/2,y+1/2,-z+1/2

loop_
_atom_site_label
_atom_site_type_symbol
_atom_site_fract_x
_atom_site_fract_y
_atom_site_fract_z
_atom_site_U_iso_or_equiv
_atom_site_occupancy
_atom_site_adp_type
_atom_site_refinement_flags_posn
_atom_site_refinement_flags_occupancy
_atom_site_disorder_assembly
_atom_site_disorder_group
F22 F 0.24199(19) 0.98002(17) 0.44316(7) 0.0729 1.0000 Uani . . . .
F23 F 0.34658(16) 0.89497(15) 0.46850(7) 0.0642 1.0000 Uani . . . .
F24 F 0.2317(2) 0.94689(17) 0.49526(7) 0.0762 1.0000 Uani . . . .
F25 F 0.61184(17) 1.10367(17) 0.44016(8) 0.0736 1.0000 Uani . . . .
F26 F 0.5311(2) 1.2195(2) 0.42323(8) 0.0958 1.0000 Uani . . . .
F27 F 0.62765(19) 1.2261(2) 0.46770(8) 0.0842 1.0000 Uani . . . .
F28 F 0.15070(19) 1.15115(14) 0.65968(5) 0.0595 1.0000 Uani . . . .
F29 F 0.1599(2) 1.29292(15) 0.66067(6) 0.0698 1.0000 Uani . . . .
F30 F 0.02347(18) 1.22996(19) 0.64795(6) 0.0686 1.0000 Uani . . . .
F31 F -0.07653(19) 1.2578(3) 0.52800(8) 0.1167 1.0000 Uani . . . .
F32 F 0.0257(2) 1.2843(2) 0.49359(7) 0.0923 1.0000 Uani . . . .
F33 F -0.0081(3) 1.1527(2) 0.50423(9) 0.1100 1.0000 Uani . . . .
C1 C -0.2173(2) 0.6903(3) 0.67610(8) 0.0424 1.0000 Uani . . . .
C2 C -0.2749(3) 0.6033(3) 0.67433(10) 0.0550 1.0000 Uani . . . .
C3 C -0.2675(3) 0.7612(3) 0.69535(11) 0.0641 1.0000 Uani . . . .
C4 C -0.2774(2) 0.7402(3) 0.61721(9) 0.0479 1.0000 Uani . . . .
C5 C -0.2813(3) 0.6776(4) 0.58686(11) 0.0778 1.0000 Uani . . . .
C6 C -0.2779(3) 0.8379(4) 0.60637(16) 0.0917 1.0000 Uani . . . .
C7 C 0.1343(2) 0.7219(2) 0.58651(8) 0.0367 1.0000 Uani . . . .
C8 C 0.1777(3) 0.7117(4) 0.55423(10) 0.0646 1.0000 Uani . . . .
C9 C -0.02508(19) 0.95040(19) 0.68814(7) 0.0307 1.0000 Uani . . . .
C10 C -0.0535(2) 0.9197(2) 0.71927(8) 0.0423 1.0000 Uani . . . .
C11 C -0.1138(3) 0.9711(3) 0.73785(10) 0.0505 1.0000 Uani . . . .
C12 C -0.1484(2) 1.0518(3) 0.72521(10) 0.0513 1.0000 Uani . . . .
C13 C -0.1207(3) 1.0832(2) 0.69450(10) 0.0526 1.0000 Uani . . . .
C14 C -0.0589(2) 1.0330(2) 0.67584(9) 0.0424 1.0000 Uani . . . .
C15 C 0.07126(19) 0.93627(18) 0.62478(7) 0.0287 1.0000 Uani . . . .
C16 C -0.0093(2) 0.9502(2) 0.60146(8) 0.0376 1.0000 Uani . . . .
C17 C 0.0026(2) 0.9805(2) 0.56865(8) 0.0440 1.0000 Uani . . . .
C18 C 0.0947(2) 0.9956(2) 0.55873(8) 0.0413 1.0000 Uani . . . .
C19 C 0.1743(2) 0.9815(2) 0.58165(8) 0.0383 1.0000 Uani . . . .
C20 C 0.1633(2) 0.95209(19) 0.61474(7) 0.0330 1.0000 Uani . . . .
C21 C 0.17192(19) 0.88527(18) 0.68998(7) 0.0282 1.0000 Uani . . . .
C22 C 0.2089(2) 0.9670(2) 0.70202(7) 0.0348 1.0000 Uani . . . .
C23 C 0.3003(2) 0.9711(2) 0.71940(8) 0.0418 1.0000 Uani . . . .
C24 C 0.3545(2) 0.8943(2) 0.72497(8) 0.0388 1.0000 Uani . . . .
C25 C 0.31995(19) 0.8112(2) 0.71369(7) 0.0332 1.0000 Uani . . . .
C26 C 0.22805(19) 0.80874(19) 0.69635(7) 0.0290 1.0000 Uani . . . .
C30 C 0.23069(18) 0.64772(19) 0.69333(7) 0.0288 1.0000 Uani . . . .
C31 C 0.32363(18) 0.6443(2) 0.71000(7) 0.0331 1.0000 Uani D . . .
C32 C 0.3614(2) 0.5600(2) 0.71737(8) 0.0387 1.0000 Uani . . . .
C33 C 0.3093(2) 0.4831(2) 0.70945(9) 0.0419 1.0000 Uani . . . .
C34 C 0.2163(2) 0.4884(2) 0.69367(7) 0.0342 1.0000 Uani . . . .
C35 C 0.17544(18) 0.57174(18) 0.68496(7) 0.0271 1.0000 Uani . . . .
C36 C 0.0569(2) 0.52301(19) 0.62248(7) 0.0319 1.0000 Uani . . . .
C37 C 0.1413(2) 0.4915(2) 0.61025(8) 0.0374 1.0000 Uani . . . .
C38 C 0.1407(3) 0.4609(2) 0.57665(9) 0.0475 1.0000 Uani . . . .
C39 C 0.0563(3) 0.4620(3) 0.55535(9) 0.0559 1.0000 Uani . . . .
C40 C -0.0277(3) 0.4926(3) 0.56729(10) 0.0626 1.0000 Uani . . . .
C41 C -0.0281(3) 0.5236(3) 0.60067(9) 0.0491 1.0000 Uani . . . .
C42 C -0.01969(19) 0.51049(19) 0.68947(7) 0.0303 1.0000 Uani . . . .
C43 C -0.0582(2) 0.4288(2) 0.67827(9) 0.0408 1.0000 Uani . . . .
C44 C -0.1158(3) 0.3806(2) 0.69913(11) 0.0510 1.0000 Uani . . . .
C45 C -0.1339(2) 0.4126(3) 0.73075(10) 0.0524 1.0000 Uani . . . .
C46 C -0.0951(2) 0.4939(2) 0.74221(9) 0.0435 1.0000 Uani . . . .
C47 C -0.0384(2) 0.5429(2) 0.72154(8) 0.0352 1.0000 Uani . . . .
C60 C 0.4536(2) 1.1932(2) 0.58221(7) 0.0368 1.0000 Uani . . . .
C61 C 0.5484(2) 1.2273(3) 0.58491(8) 0.0422 1.0000 Uani . . . .
C62 C 0.6233(2) 1.1866(2) 0.60551(7) 0.0496 1.0000 Uani D . . .
C63 C 0.6059(3) 1.1121(3) 0.62485(8) 0.0501 1.0000 Uani . . . .
C64 C 0.5121(2) 1.0774(2) 0.62256(7) 0.0453 1.0000 Uani D . . .
C65 C 0.4387(2) 1.1171(2) 0.60169(8) 0.0387 1.0000 Uani . . . .
C66 C 0.72215(13) 1.22693(17) 0.60815(5) 0.0683 1.0000 Uani D . . .
C67 C 0.49351(16) 0.99633(15) 0.64322(6) 0.0670 1.0000 Uani D . . .
C68 C 0.3841(2) 1.3436(2) 0.55074(7) 0.0350 1.0000 Uani . . . .
C69 C 0.3612(2) 1.3914(2) 0.52037(8) 0.0348 1.0000 Uani . . . .
C70 C 0.36556(19) 1.48463(19) 0.51922(7) 0.0386 1.0000 Uani D . . .
C71 C 0.3922(2) 1.5340(2) 0.54855(9) 0.0426 1.0000 Uani . . . .
C72 C 0.4137(2) 1.4882(2) 0.57880(7) 0.0448 1.0000 Uani D . . .
C73 C 0.4094(2) 1.3959(2) 0.58005(8) 0.0400 1.0000 Uani . . . .
C74 C 0.33607(15) 1.53315(13) 0.48670(5) 0.0502 1.0000 Uani D . . .
C75 C 0.43785(16) 1.54197(14) 0.61061(5) 0.0633 1.0000 Uani D . . .
C76 C 0.38571(19) 1.1791(2) 0.51913(7) 0.0310 1.0000 Uani . . . .
C77 C 0.3343(2) 1.1013(2) 0.51046(7) 0.0327 1.0000 Uani . . . .
C78 C 0.3552(2) 1.0477(2) 0.48310(7) 0.0320 1.0000 Uani . . . .
C79 C 0.4309(2) 1.0688(2) 0.46362(7) 0.0350 1.0000 Uani . . . .
C80 C 0.4826(2) 1.1461(2) 0.47177(8) 0.0355 1.0000 Uani . . . .
C81 C 0.4605(2) 1.2008(2) 0.49871(7) 0.0338 1.0000 Uani . . . .
C82 C 0.2946(2) 0.9678(2) 0.47312(8) 0.0402 1.0000 Uani . . . .
C83 C 0.5623(3) 1.1726(3) 0.45048(10) 0.0493 1.0000 Uani . . . .
C84 C 0.2592(2) 1.22587(19) 0.56495(7) 0.0319 1.0000 Uani . . . .
C85 C 0.2341(2) 1.22509(19) 0.59867(7) 0.0331 1.0000 Uani . . . .
C86 C 0.1381(2) 1.2256(2) 0.60651(8) 0.0361 1.0000 Uani . . . .
C87 C 0.0626(2) 1.2265(2) 0.58118(8) 0.0382 1.0000 Uani . . . .
C88 C 0.0854(2) 1.2286(2) 0.54738(8) 0.0379 1.0000 Uani . . . .
C89 C 0.1812(2) 1.2290(2) 0.53963(8) 0.0351 1.0000 Uani . . . .
C90 C 0.1183(3) 1.2248(2) 0.64335(8) 0.0420 1.0000 Uani . . . .
C91 C 0.0063(2) 1.2303(3) 0.51881(10) 0.0497 1.0000 Uani . . . .
Rh1 Rh 0.033530(13) 0.729893(13) 0.658630(5) 0.0239 1.0000 Uani . . . .
P2 P 0.05304(4) 0.57991(4) 0.663390(17) 0.0253 1.0000 Uani . . . .
O1 O 0.18832(13) 0.72948(13) 0.68389(6) 0.0342 1.0000 Uani . . . .
P1 P 0.05374(4) 0.87944(4) 0.664901(17) 0.0254 1.0000 Uani . . . .
N2 N 0.10123(17) 0.72786(16) 0.61175(6) 0.0332 1.0000 Uani . . . .
B1 B -0.1003(2) 0.7352(2) 0.63298(8) 0.0304 1.0000 Uani . . . .
N1 N -0.19272(16) 0.72131(17) 0.64224(6) 0.0318 1.0000 Uani . . . .
B2 B 0.3707(2) 1.2354(2) 0.55427(8) 0.0328 1.0000 Uani . . . .
F140 F 0.5109(4) 1.0083(3) 0.67611(10) 0.1262 0.656(7) Uani D P 1 1
F141 F 0.5624(4) 0.9794(5) 0.6672(2) 0.0766 0.344(7) Uani D P 1 2
F130 F 0.4843(7) 0.9235(3) 0.62509(12) 0.0930 0.344(7) Uani D P 1 2
F131 F 0.5462(4) 0.9273(3) 0.63604(16) 0.1209 0.656(7) Uani D P 1 1
F150 F 0.4152(5) 1.0015(3) 0.6589(2) 0.1132 0.344(7) Uani D P 1 2
F151 F 0.4032(2) 0.9680(3) 0.63899(11) 0.0645 0.656(7) Uani D P 1 1
F210 F 0.4085(8) 1.5058(5) 0.63791(13) 0.0559 0.273(8) Uani D P 2 2
F211 F 0.4649(5) 1.4927(2) 0.63796(9) 0.1081 0.727(8) Uani D P 2 1
F200 F 0.3997(8) 1.6221(5) 0.60929(15) 0.0956 0.273(8) Uani D P 2 2
F201 F 0.3645(3) 1.5910(4) 0.61966(12) 0.1037 0.727(8) Uani D P 2 1
F190 F 0.5089(3) 1.5988(3) 0.60801(8) 0.0675 0.727(8) Uani D P 2 1
F191 F 0.5304(4) 1.5547(7) 0.61764(18) 0.1014 0.273(8) Uani D P 2 2
F160 F 0.2495(4) 1.5709(6) 0.48674(12) 0.0905 0.542(10) Uani D P 3 1
F161 F 0.2456(4) 1.5224(6) 0.47652(15) 0.0896 0.458(10) Uani D P 3 2
F170 F 0.3315(6) 1.4818(2) 0.45994(10) 0.0957 0.542(10) Uani D P 3 1
F171 F 0.3848(5) 1.5067(5) 0.46078(12) 0.0712 0.458(10) Uani D P 3 2
F180 F 0.3494(7) 1.6186(3) 0.48916(10) 0.0835 0.458(10) Uani D P 3 2
F181 F 0.3960(4) 1.5981(4) 0.48041(12) 0.0703 0.542(10) Uani D P 3 1
F110 F 0.7292(3) 1.2980(5) 0.6275(2) 0.1229 0.647(14) Uani D P 4 2
F111 F 0.7455(4) 1.2654(8) 0.63792(17) 0.0806 0.353(14) Uani D P 4 1
F100 F 0.7326(3) 1.2888(6) 0.5851(2) 0.0917 0.353(14) Uani D P 4 1
F101 F 0.7500(3) 1.2521(6) 0.57830(10) 0.0751 0.647(14) Uani D P 4 2
F120 F 0.7917(3) 1.1677(4) 0.6043(3) 0.0821 0.353(14) Uani D P 4 1
F121 F 0.7896(3) 1.1723(4) 0.6211(2) 0.1098 0.647(14) Uani D P 4 2
C270 C 0.3811(2) 0.7274(2) 0.72134(12) 0.0399 0.730(16) Uani D P 5 2
C271 C 0.3869(6) 0.7293(4) 0.7127(3) 0.0471 0.270(16) Uani D P 5 1
C280 C 0.4705(4) 0.7345(4) 0.7010(2) 0.0599 0.730(16) Uani D P 5 2
C281 C 0.4468(10) 0.7351(9) 0.6812(5) 0.0550 0.270(16) Uani D P 5 1
C290 C 0.4113(5) 0.7216(4) 0.76021(15) 0.0573 0.730(16) Uani D P 5 2
C291 C 0.4538(13) 0.7261(9) 0.7460(5) 0.0643 0.270(16) Uani D P 5 1
H11 H -0.1578 0.6779 0.6891 0.0509 1.0000 Uiso R . . .
H23 H -0.2416 0.5597 0.6622 0.0659 1.0000 Uiso R . . .
H21 H -0.2825 0.5824 0.6968 0.0659 1.0000 Uiso R . . .
H22 H -0.3368 0.6139 0.6627 0.0659 1.0000 Uiso R . . .
H31 H -0.2298 0.8143 0.6962 0.0766 1.0000 Uiso R . . .
H32 H -0.2750 0.7415 0.7180 0.0766 1.0000 Uiso R . . .
H33 H -0.3294 0.7729 0.6839 0.0766 1.0000 Uiso R . . .
H41 H -0.3341 0.7297 0.6286 0.0581 1.0000 Uiso R . . .
H52 H -0.2811 0.6175 0.5947 0.0950 1.0000 Uiso R . . .
H51 H -0.3386 0.6883 0.5723 0.0950 1.0000 Uiso R . . .
H53 H -0.2263 0.6876 0.5745 0.0950 1.0000 Uiso R . . .
H63 H -0.2758 0.8740 0.6264 0.1124 1.0000 Uiso R . . .
H61 H -0.3351 0.8508 0.5921 0.1124 1.0000 Uiso R . . .
H62 H -0.2229 0.8501 0.5943 0.1124 1.0000 Uiso R . . .
H81 H 0.1755 0.7674 0.5426 0.0797 1.0000 Uiso R . . .
H82 H 0.2431 0.6931 0.5585 0.0797 1.0000 Uiso R . . .
H83 H 0.1427 0.6684 0.5405 0.0797 1.0000 Uiso R . . .
H101 H -0.0315 0.8632 0.7278 0.0510 1.0000 Uiso R . . .
H111 H -0.1313 0.9505 0.7594 0.0610 1.0000 Uiso R . . .
H121 H -0.1914 1.0857 0.7377 0.0617 1.0000 Uiso R . . .
H131 H -0.1438 1.1394 0.6860 0.0637 1.0000 Uiso R . . .
H141 H -0.0397 1.0548 0.6547 0.0517 1.0000 Uiso R . . .
H161 H -0.0723 0.9384 0.6081 0.0459 1.0000 Uiso R . . .
H171 H -0.0523 0.9912 0.5530 0.0532 1.0000 Uiso R . . .
H181 H 0.1030 1.0156 0.5362 0.0506 1.0000 Uiso R . . .
H191 H 0.2373 0.9921 0.5748 0.0456 1.0000 Uiso R . . .
H201 H 0.2184 0.9428 0.6305 0.0402 1.0000 Uiso R . . .
H221 H 0.1715 1.0198 0.6982 0.0417 1.0000 Uiso R . . .
H231 H 0.3256 1.0268 0.7275 0.0497 1.0000 Uiso R . . .
H241 H 0.4172 0.8983 0.7367 0.0463 1.0000 Uiso R . . .
H321 H 0.4252 0.5551 0.7282 0.0468 1.0000 Uiso R . . .
H331 H 0.3374 0.4264 0.7148 0.0499 1.0000 Uiso R . . .
H341 H 0.1800 0.4355 0.6887 0.0417 1.0000 Uiso R . . .
H371 H 0.1995 0.4906 0.6249 0.0460 1.0000 Uiso R . . .
H381 H 0.1987 0.4393 0.5684 0.0567 1.0000 Uiso R . . .
H391 H 0.0562 0.4418 0.5324 0.0667 1.0000 Uiso R . . .
H401 H -0.0860 0.4924 0.5526 0.0742 1.0000 Uiso R . . .
H411 H -0.0862 0.5457 0.6087 0.0591 1.0000 Uiso R . . .
H431 H -0.0450 0.4060 0.6565 0.0498 1.0000 Uiso R . . .
H441 H -0.1431 0.3252 0.6914 0.0615 1.0000 Uiso R . . .
H451 H -0.1729 0.3792 0.7449 0.0630 1.0000 Uiso R . . .
H461 H -0.1072 0.5158 0.7642 0.0525 1.0000 Uiso R . . .
H471 H -0.0123 0.5988 0.7292 0.0426 1.0000 Uiso R . . .
H611 H 0.5618 1.2799 0.5726 0.0515 1.0000 Uiso R . . .
H631 H 0.6564 1.0852 0.6393 0.0602 1.0000 Uiso R . . .
H651 H 0.3757 1.0917 0.6006 0.0470 1.0000 Uiso R . . .
H691 H 0.3424 1.3596 0.4999 0.0422 1.0000 Uiso R . . .
H711 H 0.3959 1.5973 0.5477 0.0511 1.0000 Uiso R . . .
H731 H 0.4243 1.3667 0.6014 0.0479 1.0000 Uiso R . . .
H771 H 0.2830 1.0842 0.5236 0.0397 1.0000 Uiso R . . .
H791 H 0.4469 1.0315 0.4453 0.0430 1.0000 Uiso R . . .
H811 H 0.4967 1.2540 0.5033 0.0414 1.0000 Uiso R . . .
H851 H 0.2842 1.2242 0.6168 0.0410 1.0000 Uiso R . . .
H871 H -0.0028 1.2256 0.5867 0.0460 1.0000 Uiso R . . .
H891 H 0.1946 1.2319 0.5163 0.0426 1.0000 Uiso R . . .
H2802 H 0.5105 0.6835 0.7052 0.0735 0.730(16) Uiso R P 5 2
H2801 H 0.5064 0.7868 0.7074 0.0735 0.730(16) Uiso R P 5 2
H2803 H 0.4490 0.7372 0.6773 0.0735 0.730(16) Uiso R P 5 2
H2811 H 0.4878 0.6844 0.6806 0.0585 0.270(16) Uiso R P 5 1
H2812 H 0.4851 0.7878 0.6824 0.0585 0.270(16) Uiso R P 5 1
H2813 H 0.4035 0.7366 0.6611 0.0585 0.270(16) Uiso R P 5 1
H2901 H 0.4496 0.6698 0.7650 0.0700 0.730(16) Uiso R P 5 2
H2902 H 0.4471 0.7730 0.7678 0.0700 0.730(16) Uiso R P 5 2
H2903 H 0.3541 0.7179 0.7718 0.0700 0.730(16) Uiso R P 5 2
H2911 H 0.4957 0.6759 0.7463 0.0708 0.270(16) Uiso R P 5 1
H2913 H 0.4139 0.7217 0.7645 0.0708 0.270(16) Uiso R P 5 1
H2912 H 0.4913 0.7792 0.7484 0.0708 0.270(16) Uiso R P 5 1
H1 H -0.0107 0.7221 0.6930 0.0500 1.0000 Uiso R . . .
H2 H -0.0883 0.7589 0.6084 0.0500 1.0000 Uiso R . . .

loop_
_atom_site_aniso_label
_atom_site_aniso_U_11
_atom_site_aniso_U_22
_atom_site_aniso_U_33
_atom_site_aniso_U_23
_atom_site_aniso_U_13
_atom_site_aniso_U_12
F22 0.0699(15) 0.0625(15) 0.0795(16) 0.0005(12) -0.0328(13) -0.0129(12)
F23 0.0538(12) 0.0395(11) 0.0985(18) -0.0159(11) 0.0032(12) 0.0074(10)
F24 0.0813(17) 0.0646(15) 0.0893(18) -0.0305(13) 0.0456(14) -0.0382(13)
F25 0.0563(13) 0.0642(15) 0.108(2) -0.0072(14) 0.0495(14) 0.0071(11)
F26 0.0760(18) 0.128(3) 0.089(2) 0.0627(19) 0.0437(16) 0.0226(17)
F27 0.0590(15) 0.0889(19) 0.112(2) -0.0238(17) 0.0459(15) -0.0315(14)
F28 0.0918(17) 0.0433(11) 0.0466(11) 0.0087(9) 0.0237(11) 0.0137(11)
F29 0.123(2) 0.0456(12) 0.0447(11) -0.0164(9) 0.0277(13) -0.0286(13)
F30 0.0633(14) 0.0857(18) 0.0615(14) 0.0040(12) 0.0329(11) 0.0120(13)
F31 0.0395(13) 0.232(5) 0.0761(19) -0.029(2) -0.0076(12) 0.0351(19)
F32 0.0640(16) 0.131(3) 0.0758(18) 0.0390(18) -0.0271(14) -0.0205(17)
F33 0.127(3) 0.0722(19) 0.115(2) -0.0280(17) -0.077(2) 0.0054(18)
C1 0.0221(13) 0.067(2) 0.0373(15) 0.0019(15) 0.0002(11) -0.0019(14)
C2 0.0377(17) 0.066(2) 0.061(2) 0.0175(19) 0.0064(15) -0.0052(17)
C3 0.0367(18) 0.094(3) 0.063(2) -0.025(2) 0.0142(17) -0.0075(19)
C4 0.0243(14) 0.069(2) 0.0486(18) 0.0130(16) -0.0099(13) -0.0007(14)
C5 0.044(2) 0.138(5) 0.048(2) -0.016(3) -0.0097(17) -0.016(3)
C6 0.046(2) 0.089(4) 0.133(5) 0.061(3) -0.029(3) 0.000(2)
C7 0.0246(13) 0.0452(17) 0.0407(16) 0.0048(13) 0.0051(12) -0.0018(12)
C8 0.0421(19) 0.110(4) 0.0437(19) 0.011(2) 0.0176(15) 0.004(2)
C9 0.0251(12) 0.0286(13) 0.0389(14) -0.0053(11) 0.0068(11) -0.0038(10)
C10 0.0455(17) 0.0386(17) 0.0451(17) -0.0036(13) 0.0159(14) -0.0020(14)
C11 0.0501(19) 0.052(2) 0.052(2) -0.0111(16) 0.0228(16) -0.0036(16)
C12 0.0385(17) 0.051(2) 0.066(2) -0.0247(17) 0.0163(16) 0.0007(15)
C13 0.052(2) 0.0391(18) 0.068(2) -0.0114(16) 0.0093(17) 0.0108(15)
C14 0.0475(18) 0.0327(16) 0.0485(18) -0.0033(13) 0.0131(14) 0.0030(13)
C15 0.0286(13) 0.0246(13) 0.0335(13) -0.0016(10) 0.0061(10) 0.0000(10)
C16 0.0302(14) 0.0403(16) 0.0427(16) 0.0052(13) 0.0055(12) -0.0007(12)
C17 0.0400(16) 0.052(2) 0.0396(16) 0.0077(14) -0.0005(13) 0.0020(14)
C18 0.0503(18) 0.0403(17) 0.0344(15) 0.0042(12) 0.0097(13) -0.0015(14)
C19 0.0376(15) 0.0383(16) 0.0409(16) 0.0006(12) 0.0137(12) -0.0031(13)
C20 0.0287(13) 0.0328(14) 0.0382(14) 0.0001(11) 0.0063(11) -0.0043(11)
C21 0.0261(12) 0.0290(13) 0.0297(12) -0.0026(10) 0.0038(10) -0.0060(10)
C22 0.0372(15) 0.0306(14) 0.0368(14) -0.0038(11) 0.0041(12) -0.0064(12)
C23 0.0414(16) 0.0399(17) 0.0438(16) -0.0108(13) 0.0016(13) -0.0181(14)
C24 0.0275(13) 0.0486(18) 0.0396(15) -0.0085(13) -0.0014(11) -0.0110(13)
C25 0.0241(12) 0.0417(16) 0.0335(14) -0.0052(12) 0.0012(10) -0.0065(12)
C26 0.0233(12) 0.0305(14) 0.0331(13) -0.0030(11) 0.0023(10) -0.0051(10)
C30 0.0217(12) 0.0302(14) 0.0341(13) -0.0018(11) 0.0004(10) 0.0055(10)
C31 0.0204(12) 0.0416(16) 0.0369(14) -0.0029(12) -0.0007(10) 0.0014(11)
C32 0.0269(13) 0.0469(18) 0.0416(16) 0.0020(13) -0.0021(11) 0.0111(12)
C33 0.0369(16) 0.0397(17) 0.0489(18) 0.0048(14) 0.0021(13) 0.0141(13)
C34 0.0359(15) 0.0289(14) 0.0380(15) -0.0002(11) 0.0033(12) 0.0063(11)
C35 0.0243(12) 0.0276(13) 0.0293(12) -0.0016(10) 0.0018(10) 0.0028(10)
C36 0.0344(14) 0.0261(13) 0.0348(14) -0.0031(11) 0.0010(11) -0.0021(11)
C37 0.0386(15) 0.0373(16) 0.0369(15) -0.0030(12) 0.0064(12) 0.0000(12)
C38 0.057(2) 0.0441(18) 0.0430(17) -0.0082(14) 0.0143(15) 0.0031(16)
C39 0.074(3) 0.054(2) 0.0389(17) -0.0156(16) 0.0021(17) -0.0012(19)
C40 0.060(2) 0.074(3) 0.050(2) -0.0240(19) -0.0142(17) 0.003(2)
C41 0.0381(17) 0.059(2) 0.0488(19) -0.0175(16) -0.0063(14) 0.0014(15)
C42 0.0232(12) 0.0283(13) 0.0393(14) 0.0046(11) 0.0022(10) 0.0032(10)
C43 0.0382(16) 0.0267(14) 0.0582(19) -0.0006(13) 0.0076(14) -0.0047(12)
C44 0.0433(18) 0.0346(17) 0.076(2) 0.0084(16) 0.0072(17) -0.0066(14)
C45 0.0338(16) 0.053(2) 0.071(2) 0.0289(18) 0.0089(15) -0.0002(15)
C46 0.0350(15) 0.055(2) 0.0412(16) 0.0159(14) 0.0046(13) 0.0061(14)
C47 0.0307(14) 0.0371(15) 0.0374(15) 0.0061(12) 0.0006(11) 0.0010(12)
C60 0.0342(14) 0.0482(18) 0.0279(13) -0.0024(12) 0.0021(11) -0.0010(13)
C61 0.0347(15) 0.059(2) 0.0322(14) 0.0001(14) -0.0003(12) -0.0041(14)
C62 0.0320(15) 0.080(2) 0.0358(15) -0.0059(16) -0.0013(12) -0.0038(16)
C63 0.0398(17) 0.075(3) 0.0347(16) 0.0010(16) -0.0029(13) 0.0096(17)
C64 0.0414(16) 0.060(2) 0.0350(15) 0.0029(14) 0.0044(12) 0.0089(15)
C65 0.0346(15) 0.0479(18) 0.0338(14) -0.0009(13) 0.0040(12) -0.0002(13)
C66 0.0359(16) 0.111(3) 0.0566(19) -0.0018(19) -0.0065(15) -0.0129(17)
C67 0.0612(19) 0.082(2) 0.0580(19) 0.0259(17) 0.0035(16) 0.0091(18)
C68 0.0267(13) 0.0431(16) 0.0351(14) -0.0032(12) 0.0023(11) -0.0068(12)
C69 0.0293(13) 0.0394(16) 0.0357(14) -0.0038(12) 0.0034(11) -0.0043(12)
C70 0.0327(14) 0.0420(16) 0.0416(15) 0.0002(13) 0.0055(12) -0.0043(12)
C71 0.0411(16) 0.0409(17) 0.0467(17) -0.0044(14) 0.0086(13) -0.0105(14)
C72 0.0479(17) 0.0493(18) 0.0379(15) -0.0084(13) 0.0083(13) -0.0177(15)
C73 0.0395(16) 0.0458(18) 0.0347(15) -0.0029(13) 0.0037(12) -0.0128(14)
C74 0.0522(17) 0.0483(17) 0.0495(16) 0.0042(14) -0.0001(14) -0.0064(14)
C75 0.083(2) 0.063(2) 0.0452(16) -0.0148(15) 0.0114(16) -0.0310(18)
C76 0.0262(12) 0.0367(15) 0.0295(13) 0.0035(11) -0.0001(10) 0.0012(11)
C77 0.0296(13) 0.0366(15) 0.0324(13) 0.0029(11) 0.0048(11) 0.0005(11)
C78 0.0270(13) 0.0339(14) 0.0345(14) 0.0016(11) -0.0004(10) 0.0048(11)
C79 0.0327(14) 0.0393(16) 0.0331(14) 0.0020(12) 0.0042(11) 0.0085(12)
C80 0.0262(13) 0.0423(16) 0.0386(15) 0.0071(12) 0.0058(11) 0.0070(12)
C81 0.0262(13) 0.0373(15) 0.0376(14) 0.0043(12) 0.0010(11) -0.0003(11)
C82 0.0371(15) 0.0387(16) 0.0452(17) -0.0053(13) 0.0067(13) 0.0013(13)
C83 0.0386(17) 0.053(2) 0.059(2) 0.0080(16) 0.0195(15) 0.0055(15)
C84 0.0324(14) 0.0306(14) 0.0325(13) -0.0023(11) 0.0019(11) -0.0050(11)
C85 0.0373(14) 0.0309(14) 0.0311(13) -0.0035(11) 0.0025(11) -0.0025(12)
C86 0.0442(16) 0.0264(14) 0.0388(15) -0.0037(11) 0.0104(12) -0.0022(12)
C87 0.0329(14) 0.0340(15) 0.0490(17) -0.0031(13) 0.0109(12) -0.0021(12)
C88 0.0322(14) 0.0379(16) 0.0432(16) -0.0057(13) 0.0014(12) -0.0019(12)
C89 0.0330(14) 0.0390(15) 0.0332(14) -0.0032(12) 0.0025(11) -0.0027(12)
C90 0.0563(19) 0.0287(15) 0.0437(17) -0.0033(13) 0.0192(14) -0.0021(14)
C91 0.0335(16) 0.063(2) 0.052(2) -0.0100(17) -0.0014(14) -0.0019(16)
Rh1 0.01855(9) 0.02377(10) 0.02903(10) -0.00062(7) 0.00064(6) -0.00133(7)
P2 0.0219(3) 0.0228(3) 0.0309(3) -0.0015(2) 0.0018(2) -0.0002(2)
O1 0.0200(8) 0.0265(10) 0.0534(12) -0.0051(9) -0.0110(8) -0.0018(7)
P1 0.0220(3) 0.0236(3) 0.0310(3) -0.0001(2) 0.0041(2) -0.0013(2)
N2 0.0298(11) 0.0304(12) 0.0402(13) 0.0006(10) 0.0069(10) -0.0012(10)
B1 0.0263(14) 0.0363(16) 0.0275(14) 0.0019(12) -0.0033(11) -0.0014(12)
N1 0.0208(10) 0.0401(13) 0.0335(12) 0.0031(10) -0.0029(9) 0.0024(9)
B2 0.0279(15) 0.0409(17) 0.0290(14) -0.0005(13) 0.0000(11) -0.0036(13)
F140 0.168(5) 0.153(5) 0.050(2) 0.035(3) -0.033(3) -0.089(4)
F141 0.080(5) 0.087(5) 0.058(4) 0.042(4) -0.017(4) 0.007(4)
F130 0.130(7) 0.080(5) 0.066(4) 0.010(4) -0.011(5) -0.026(5)
F131 0.089(4) 0.094(4) 0.188(6) 0.055(4) 0.056(4) 0.040(3)
F150 0.095(6) 0.140(7) 0.113(6) 0.077(5) 0.055(5) 0.044(5)
F151 0.053(2) 0.076(3) 0.062(2) 0.030(2) -0.0050(17) -0.0123(18)
F210 0.077(5) 0.069(5) 0.023(3) -0.017(3) 0.019(3) -0.027(4)
F211 0.202(6) 0.067(3) 0.049(2) -0.0072(18) -0.023(3) -0.025(3)
F200 0.161(8) 0.056(5) 0.068(5) -0.022(4) 0.000(6) -0.015(6)
F201 0.071(2) 0.131(4) 0.113(3) -0.078(3) 0.030(2) -0.023(3)
F190 0.074(2) 0.073(2) 0.0535(18) -0.0129(17) -0.0030(16) -0.041(2)
F191 0.086(5) 0.148(8) 0.071(6) -0.036(6) 0.007(5) -0.056(6)
F160 0.064(3) 0.114(5) 0.092(4) 0.030(4) -0.003(3) 0.027(3)
F161 0.048(3) 0.115(6) 0.100(5) 0.047(4) -0.029(3) -0.020(4)
F170 0.191(7) 0.045(3) 0.047(2) -0.0004(19) -0.019(3) -0.010(4)
F171 0.083(4) 0.087(5) 0.046(3) 0.017(3) 0.018(3) 0.003(3)
F180 0.141(6) 0.035(2) 0.069(3) 0.001(2) -0.024(4) 0.002(4)
F181 0.068(3) 0.075(4) 0.067(3) 0.031(3) -0.002(2) -0.028(3)
F110 0.080(3) 0.160(5) 0.128(5) -0.069(4) 0.012(3) -0.054(3)
F111 0.070(5) 0.114(6) 0.055(4) -0.012(4) -0.010(4) -0.037(4)
F100 0.039(4) 0.135(7) 0.099(6) 0.045(5) -0.008(4) -0.017(4)
F101 0.039(2) 0.121(4) 0.065(2) 0.008(3) 0.0061(18) -0.025(2)
F120 0.035(3) 0.123(6) 0.087(6) -0.034(5) 0.003(4) -0.001(4)
F121 0.037(2) 0.178(5) 0.109(4) 0.065(4) -0.025(2) -0.012(3)
C270 0.019(2) 0.052(3) 0.047(3) -0.006(2) -0.0024(17) 0.001(2)
C271 0.035(7) 0.032(6) 0.069(7) -0.012(5) -0.019(5) 0.000(5)
C280 0.021(2) 0.068(4) 0.093(6) -0.014(3) 0.015(3) -0.006(2)
C281 0.018(6) 0.047(7) 0.101(11) -0.019(8) 0.012(6) -0.006(5)
C290 0.046(3) 0.067(4) 0.054(3) -0.005(3) -0.024(3) 0.001(3)
C291 0.051(9) 0.039(7) 0.095(12) -0.012(8) -0.038(8) 0.006(7)

loop_
_atom_type_symbol
_atom_type_scat_dispersion_real
_atom_type_scat_dispersion_imag
_atom_type_scat_Cromer_Mann_a1
_atom_type_scat_Cromer_Mann_b1
_atom_type_scat_Cromer_Mann_a2
_atom_type_scat_Cromer_Mann_b2
_atom_type_scat_Cromer_Mann_a3
_atom_type_scat_Cromer_Mann_b3
_atom_type_scat_Cromer_Mann_a4
_atom_type_scat_Cromer_Mann_b4
_atom_type_scat_Cromer_Mann_c
_atom_type_scat_source
Rh 0.0927 3.6045 19.2957 0.7515 14.3501 8.2176 4.7343 25.8749 1.2892 98.6062 5.3280 'International Tables Vol C 4.2.6.8 and 6.1.1.4'
P 0.2955 0.4335 6.4345 1.9067 4.1791 27.1570 1.7800 0.5260 1.4908 68.1645 1.1149 'International Tables Vol C 4.2.6.8 and 6.1.1.4'
O 0.0492 0.0322 3.0485 13.2771 2.2868 5.7011 1.5463 0.3239 0.8670 32.9089 0.2508 'International Tables Vol C 4.2.6.8 and 6.1.1.4'
C 0.0181 0.0091 2.3100 20.8439 1.0200 10.2075 1.5886 0.5687 0.8650 51.6512 0.2156 'International Tables Vol C 4.2.6.8 and 6.1.1.4'
B 0.0090 0.0039 2.0545 23.2185 1.3326 1.0210 1.0979 60.3498 0.7068 0.1403 -0.1932 'International Tables Vol C 4.2.6.8 and 6.1.1.4'
F 0.0727 0.0534 3.5392 10.2825 2.6412 4.2944 1.5170 0.2615 1.0243 26.1476 0.2776 'International Tables Vol C 4.2.6.8 and 6.1.1.4'
N 0.0311 0.0180 12.2126 0.0057 3.1322 9.8933 2.0125 28.9975 1.1663 0.5826 -11.5290 'International Tables Vol C 4.2.6.8 and 6.1.1.4'
H 0.0000 0.0000 0.4930 10.5109 0.3229 26.1257 0.1402 3.1424 0.0408 57.7998 0.0030 'International Tables Vol C 4.2.6.8 and 6.1.1.4'
Cl 0.3639 0.7018 11.4604 0.0104 7.1964 1.1662 6.2556 18.5194 1.6455 47.7784 -9.5574 'International Tables Vol C 4.2.6.8 and 6.1.1.4'

loop_
_geom_angle_atom_site_label_1
_geom_angle_atom_site_label_2
_geom_angle_atom_site_label_3
_geom_angle
_geom_angle_publ_flag
C2 C1 C3 111.2(3) yes
C2 C1 N1 112.9(3) yes
C3 C1 N1 112.4(3) yes
C2 C1 H11 106.5 no
C3 C1 H11 106.7 no
N1 C1 H11 106.7 no
C1 C2 H23 109.5 no
C1 C2 H21 109.8 no
H23 C2 H21 109.5 no
C1 C2 H22 109.1 no
H23 C2 H22 109.5 no
H21 C2 H22 109.5 no
C1 C3 H31 109.2 no
C1 C3 H32 109.9 no
H31 C3 H32 109.5 no
C1 C3 H33 109.3 no
H31 C3 H33 109.5 no
H32 C3 H33 109.5 no
C5 C4 C6 112.2(4) yes
C5 C4 N1 111.8(3) yes
C6 C4 N1 110.5(3) yes
C5 C4 H41 107.1 no
C6 C4 H41 107.8 no
N1 C4 H41 107.2 no
C4 C5 H52 109.6 no
C4 C5 H51 109.7 no
H52 C5 H51 109.5 no
C4 C5 H53 109.1 no
H52 C5 H53 109.5 no
H51 C5 H53 109.5 no
C4 C6 H63 108.5 no
C4 C6 H61 110.0 no
H63 C6 H61 109.5 no
C4 C6 H62 109.8 no
H63 C6 H62 109.5 no
H61 C6 H62 109.5 no
C8 C7 N2 178.5(4) yes
C7 C8 H81 109.1 no
C7 C8 H82 109.7 no
H81 C8 H82 109.5 no
C7 C8 H83 109.6 no
H81 C8 H83 109.5 no
H82 C8 H83 109.5 no
C10 C9 C14 119.0(3) yes
C10 C9 P1 118.2(2) yes
C14 C9 P1 122.9(2) yes
C9 C10 C11 120.3(3) yes
C9 C10 H101 119.7 no
C11 C10 H101 119.9 no
C10 C11 C12 120.4(3) yes
C10 C11 H111 119.8 no
C12 C11 H111 119.8 no
C11 C12 C13 120.0(3) yes
C11 C12 H121 120.0 no
C13 C12 H121 120.1 no
C12 C13 C14 120.3(3) yes
C12 C13 H131 119.8 no
C14 C13 H131 119.9 no
C13 C14 C9 120.1(3) yes
C13 C14 H141 120.2 no
C9 C14 H141 119.7 no
C16 C15 C20 119.5(3) yes
C16 C15 P1 118.3(2) yes
C20 C15 P1 121.3(2) yes
C15 C16 C17 120.1(3) yes
C15 C16 H161 119.7 no
C17 C16 H161 120.1 no
C16 C17 C18 120.1(3) yes
C16 C17 H171 120.0 no
C18 C17 H171 119.9 no
C17 C18 C19 119.9(3) yes
C17 C18 H181 120.1 no
C19 C18 H181 120.0 no
C18 C19 C20 120.6(3) yes
C18 C19 H191 119.7 no
C20 C19 H191 119.7 no
C19 C20 C15 119.8(3) yes
C19 C20 H201 120.3 no
C15 C20 H201 119.9 no
C22 C21 C26 118.6(3) yes
C22 C21 P1 120.5(2) yes
C26 C21 P1 120.9(2) yes
C21 C22 C23 119.9(3) yes
C21 C22 H221 119.9 no
C23 C22 H221 120.2 no
C22 C23 C24 120.2(3) yes
C22 C23 H231 119.9 no
C24 C23 H231 120.0 no
C23 C24 C25 121.8(3) yes
C23 C24 H241 119.2 no
C25 C24 H241 119.0 no
C24 C25 C26 117.0(3) yes
C24 C25 C271 121.9(3) yes
C26 C25 C271 119.7(4) yes
C24 C25 C26 117.0(3) yes
C24 C25 C270 120.2(3) yes
C26 C25 C270 122.8(3) yes
C21 C26 C25 122.6(3) yes
C21 C26 O1 116.4(2) yes
C25 C26 O1 121.1(3) yes
C31 C30 C35 123.1(3) yes
C31 C30 O1 120.5(2) yes
C35 C30 O1 116.4(2) yes
C30 C31 C32 116.6(3) yes
C30 C31 C271 119.9(4) yes
C32 C31 C271 122.3(3) yes
C30 C31 C32 116.6(3) yes
C30 C31 C270 123.0(3) yes
C32 C31 C270 120.3(2) yes
C31 C32 C33 122.1(3) yes
C31 C32 H321 118.9 no
C33 C32 H321 119.0 no
C32 C33 C34 120.1(3) yes
C32 C33 H331 119.9 no
C34 C33 H331 120.0 no
C33 C34 C35 120.1(3) yes
C33 C34 H341 120.0 no
C35 C34 H341 119.9 no
C34 C35 C30 117.9(2) yes
C34 C35 P2 120.7(2) yes
C30 C35 P2 121.4(2) yes
C37 C36 C41 119.0(3) yes
C37 C36 P2 123.7(2) yes
C41 C36 P2 116.6(2) yes
C36 C37 C38 120.2(3) yes
C36 C37 H371 119.7 no
C38 C37 H371 120.1 no
C37 C38 C39 120.2(3) yes
C37 C38 H381 120.0 no
C39 C38 H381 119.8 no
C38 C39 C40 120.0(3) yes
C38 C39 H391 120.2 no
C40 C39 H391 119.9 no
C39 C40 C41 120.4(4) yes
C39 C40 H401 119.8 no
C41 C40 H401 119.8 no
C36 C41 C40 120.2(3) yes
C36 C41 H411 119.8 no
C40 C41 H411 120.0 no
C43 C42 C47 119.7(3) yes
C43 C42 P2 122.8(2) yes
C47 C42 P2 117.6(2) yes
C42 C43 C44 119.7(3) yes
C42 C43 H431 120.0 no
C44 C43 H431 120.3 no
C43 C44 C45 120.5(3) yes
C43 C44 H441 119.9 no
C45 C44 H441 119.6 no
C44 C45 C46 120.1(3) yes
C44 C45 H451 120.1 no
C46 C45 H451 119.8 no
C45 C46 C47 119.9(3) yes
C45 C46 H461 120.1 no
C47 C46 H461 120.0 no
C42 C47 C46 120.1(3) yes
C42 C47 H471 119.8 no
C46 C47 H471 120.1 no
C61 C60 C65 115.9(3) yes
C61 C60 B2 120.4(3) yes
C65 C60 B2 123.3(3) yes
C60 C61 C62 121.9(3) yes
C60 C61 H611 119.0 no
C62 C61 H611 119.1 no
C61 C62 C63 120.8(3) yes
C61 C62 C66 119.6(2) yes
C63 C62 C66 119.5(2) yes
C62 C63 C64 118.1(3) yes
C62 C63 H631 120.9 no
C64 C63 H631 121.0 no
C63 C64 C65 120.7(3) yes
C63 C64 C67 118.1(2) yes
C65 C64 C67 121.1(2) yes
C60 C65 C64 122.5(3) yes
C60 C65 H651 118.8 no
C64 C65 H651 118.7 no
C62 C66 F111 113.09(6) yes
C62 C66 F100 113.18(6) yes
F111 C66 F100 105.60(6) yes
C62 C66 F120 113.11(6) yes
F111 C66 F120 105.53(6) yes
F100 C66 F120 105.61(6) yes
C62 C66 F110 113.09(5) yes
C62 C66 F101 113.10(5) yes
F110 C66 F101 105.58(6) yes
C62 C66 F121 113.18(5) yes
F110 C66 F121 105.63(6) yes
F101 C66 F121 105.55(6) yes
C64 C67 F140 113.48(5) yes
C64 C67 F131 113.52(5) yes
F140 C67 F131 105.19(6) yes
C64 C67 F151 113.58(5) yes
F140 C67 F151 105.10(6) yes
F131 C67 F151 105.09(6) yes
C64 C67 F141 113.48(5) yes
C64 C67 F130 113.50(5) yes
F141 C67 F130 105.12(6) yes
C64 C67 F150 113.52(5) yes
F141 C67 F150 105.18(6) yes
F130 C67 F150 105.18(6) yes
C69 C68 C73 115.5(3) yes
C69 C68 B2 123.9(3) yes
C73 C68 B2 120.2(3) yes
C68 C69 C70 122.0(3) yes
C68 C69 H691 119.1 no
C70 C69 H691 118.9 no
C69 C70 C71 120.9(3) yes
C69 C70 C74 120.3(2) yes
C71 C70 C74 118.7(2) yes
C70 C71 C72 117.9(3) yes
C70 C71 H711 120.9 no
C72 C71 H711 121.2 no
C71 C72 C73 121.3(3) yes
C71 C72 C75 117.6(2) yes
C73 C72 C75 121.0(2) yes
C68 C73 C72 122.3(3) yes
C68 C73 H731 118.8 no
C72 C73 H731 118.9 no
C70 C74 F160 112.79(5) yes
C70 C74 F170 113.04(5) yes
F160 C74 F170 105.88(6) yes
C70 C74 F181 112.90(5) yes
F160 C74 F181 105.72(6) yes
F170 C74 F181 105.87(6) yes
C70 C74 F161 112.88(5) yes
C70 C74 F171 112.78(5) yes
F161 C74 F171 105.78(6) yes
C70 C74 F180 113.02(5) yes
F161 C74 F180 105.92(6) yes
F171 C74 F180 105.83(6) yes
C72 C75 F211 113.55(5) yes
C72 C75 F201 113.53(5) yes
F211 C75 F201 105.15(6) yes
C72 C75 F190 113.53(5) yes
F211 C75 F190 105.16(6) yes
F201 C75 F190 105.04(6) yes
C72 C75 F210 113.49(5) yes
C72 C75 F200 113.55(6) yes
F210 C75 F200 105.11(6) yes
C72 C75 F191 113.53(6) yes
F210 C75 F191 105.12(6) yes
F200 C75 F191 105.16(6) yes
C77 C76 C81 116.3(3) yes
C77 C76 B2 122.3(2) yes
C81 C76 B2 120.8(3) yes
C76 C77 C78 122.3(3) yes
C76 C77 H771 119.0 no
C78 C77 H771 118.7 no
C77 C78 C79 120.8(3) yes
C77 C78 C82 120.9(3) yes
C79 C78 C82 118.3(3) yes
C78 C79 C80 117.8(3) yes
C78 C79 H791 121.2 no
C80 C79 H791 121.0 no
C79 C80 C81 121.5(3) yes
C79 C80 C83 119.1(3) yes
C81 C80 C83 119.3(3) yes
C76 C81 C80 121.3(3) yes
C76 C81 H811 119.5 no
C80 C81 H811 119.2 no
C78 C82 F22 111.8(3) yes
C78 C82 F23 113.2(3) yes
F22 C82 F23 104.7(3) yes
C78 C82 F24 114.0(3) yes
F22 C82 F24 105.5(3) yes
F23 C82 F24 106.9(3) yes
C80 C83 F27 112.1(3) yes
C80 C83 F25 113.1(3) yes
F27 C83 F25 105.8(3) yes
C80 C83 F26 112.7(3) yes
F27 C83 F26 104.4(3) yes
F25 C83 F26 108.1(3) yes
C85 C84 C89 115.4(3) yes
C85 C84 B2 124.0(2) yes
C89 C84 B2 120.1(2) yes
C84 C85 C86 122.1(3) yes
C84 C85 H851 118.8 no
C86 C85 H851 119.1 no
C85 C86 C87 121.5(3) yes
C85 C86 C90 118.2(3) yes
C87 C86 C90 120.3(3) yes
C86 C87 C88 117.7(3) yes
C86 C87 H871 121.1 no
C88 C87 H871 121.2 no
C87 C88 C89 120.7(3) yes
C87 C88 C91 120.0(3) yes
C89 C88 C91 119.3(3) yes
C84 C89 C88 122.6(3) yes
C84 C89 H891 118.6 no
C88 C89 H891 118.8 no
C86 C90 F30 113.1(3) yes
C86 C90 F28 112.8(3) yes
F30 C90 F28 106.0(3) yes
C86 C90 F29 112.3(3) yes
F30 C90 F29 105.9(3) yes
F28 C90 F29 106.1(3) yes
C88 C91 F32 112.7(3) yes
C88 C91 F33 112.8(3) yes
F32 C91 F33 104.6(4) yes
C88 C91 F31 113.9(3) yes
F32 C91 F31 104.8(4) yes
F33 C91 F31 107.3(4) yes
P2 Rh1 O1 82.00(5) yes
P2 Rh1 P1 163.02(2) yes
O1 Rh1 P1 81.56(5) yes
P2 Rh1 N2 89.91(7) yes
O1 Rh1 N2 84.58(9) yes
P1 Rh1 N2 92.74(7) yes
P2 Rh1 B1 100.17(10) yes
O1 Rh1 B1 175.53(11) yes
P1 Rh1 B1 96.53(10) yes
N2 Rh1 B1 91.50(11) yes
P2 Rh1 H1 84.6 no
O1 Rh1 H1 93.0 no
P1 Rh1 H1 92.0 no
N2 Rh1 H1 174.3 no
B1 Rh1 H1 91.1 no
C35 P2 C42 103.82(12) yes
C35 P2 C36 106.10(13) yes
C42 P2 C36 106.67(13) yes
C35 P2 Rh1 101.71(9) yes
C42 P2 Rh1 122.90(9) yes
C36 P2 Rh1 113.81(9) yes
Rh1 O1 C30 118.41(15) yes
Rh1 O1 C26 118.82(16) yes
C30 O1 C26 121.0(2) yes
C21 P1 C9 104.52(12) yes
C21 P1 C15 105.02(12) yes
C9 P1 C15 106.81(13) yes
C21 P1 Rh1 101.58(9) yes
C9 P1 Rh1 123.76(9) yes
C15 P1 Rh1 113.10(9) yes
Rh1 N2 C7 175.7(3) yes
Rh1 B1 N1 133.9(2) yes
Rh1 B1 H2 104.7 no
N1 B1 H2 121.1 no
C4 N1 C1 114.9(2) yes
C4 N1 B1 119.7(3) yes
C1 N1 B1 125.3(2) yes
C84 B2 C76 111.0(2) yes
C84 B2 C60 114.6(2) yes
C76 B2 C60 103.2(2) yes
C84 B2 C68 102.9(2) yes
C76 B2 C68 114.4(2) yes
C60 B2 C68 111.0(2) yes
C25 C270 C31 110.3(2) yes
C25 C270 C280 107.5(3) yes
C31 C270 C280 109.33(7) yes
C25 C270 C290 109.7(3) yes
C31 C270 C290 109.36(7) yes
C280 C270 C290 110.61(7) yes
C25 C271 C31 108.6(5) yes
C25 C271 C281 109.9(7) yes
C31 C271 C281 109.38(7) yes
C25 C271 C291 109.0(7) yes
C31 C271 C291 109.35(7) yes
C281 C271 C291 110.61(8) yes
C270 C280 H2802 109.9 no
C270 C280 H2801 110.5 no
H2802 C280 H2801 109.5 no
C270 C280 H2803 108.0 no
H2802 C280 H2803 109.5 no
H2801 C280 H2803 109.5 no
C271 C281 H2811 109.8 no
C271 C281 H2812 110.0 no
H2811 C281 H2812 109.5 no
C271 C281 H2813 108.6 no
H2811 C281 H2813 109.5 no
H2812 C281 H2813 109.5 no
C270 C290 H2901 109.8 no
C270 C290 H2902 110.6 no
H2901 C290 H2902 109.5 no
C270 C290 H2903 108.0 no
H2901 C290 H2903 109.5 no
H2902 C290 H2903 109.5 no
C271 C291 H2911 110.9 no
C271 C291 H2913 107.4 no
H2911 C291 H2913 109.5 no
C271 C291 H2912 110.1 no
H2911 C291 H2912 109.5 no
H2913 C291 H2912 109.5 no

loop_
_geom_bond_atom_site_label_1
_geom_bond_atom_site_label_2
_geom_bond_distance
_geom_bond_publ_flag
F22 C82 1.340(4) yes
F23 C82 1.329(4) yes
F24 C82 1.321(4) yes
F25 C83 1.323(4) yes
F26 C83 1.319(5) yes
F27 C83 1.346(5) yes
F28 C90 1.333(4) yes
F29 C90 1.329(4) yes
F30 C90 1.346(4) yes
F31 C91 1.301(4) yes
F32 C91 1.323(5) yes
F33 C91 1.303(5) yes
C1 C2 1.526(5) yes
C1 C3 1.508(5) yes
C1 N1 1.473(4) yes
C1 H11 0.950 no
C2 H23 0.950 no
C2 H21 0.950 no
C2 H22 0.950 no
C3 H31 0.950 no
C3 H32 0.950 no
C3 H33 0.950 no
C4 C5 1.512(6) yes
C4 C6 1.524(6) yes
C4 N1 1.490(3) yes
C4 H41 0.950 no
C5 H52 0.950 no
C5 H51 0.950 no
C5 H53 0.950 no
C6 H63 0.950 no
C6 H61 0.950 no
C6 H62 0.950 no
C7 C8 1.455(4) yes
C7 N2 1.129(4) yes
C8 H81 0.950 no
C8 H82 0.950 no
C8 H83 0.950 no
C9 C10 1.392(4) yes
C9 C14 1.393(4) yes
C9 P1 1.824(3) yes
C10 C11 1.389(5) yes
C10 H101 0.950 no
C11 C12 1.375(6) yes
C11 H111 0.950 no
C12 C13 1.378(6) yes
C12 H121 0.950 no
C13 C14 1.394(5) yes
C13 H131 0.950 no
C14 H141 0.950 no
C15 C16 1.396(4) yes
C15 C20 1.388(4) yes
C15 P1 1.822(3) yes
C16 C17 1.387(4) yes
C16 H161 0.950 no
C17 C18 1.385(5) yes
C17 H171 0.950 no
C18 C19 1.377(5) yes
C18 H181 0.950 no
C19 C20 1.390(4) yes
C19 H191 0.950 no
C20 H201 0.950 no
C21 C22 1.394(4) yes
C21 C26 1.396(4) yes
C21 P1 1.838(3) yes
C22 C23 1.388(4) yes
C22 H221 0.950 no
C23 C24 1.380(5) yes
C23 H231 0.950 no
C24 C25 1.392(4) yes
C24 H241 0.950 no
C25 C26 1.391(4) yes
C25 C271 1.541(8) yes
C25 C26 1.391(4) yes
C25 C270 1.530(5) yes
C26 O1 1.380(3) yes
C30 C31 1.394(3) yes
C30 C35 1.395(4) yes
C30 O1 1.394(3) yes
C31 C32 1.388(4) yes
C31 C271 1.545(6) yes
C31 C32 1.388(4) yes
C31 C270 1.523(4) yes
C32 C33 1.380(5) yes
C32 H321 0.950 no
C33 C34 1.384(4) yes
C33 H331 0.950 no
C34 C35 1.400(4) yes
C34 H341 0.950 no
C35 P2 1.833(3) yes
C36 C37 1.385(4) yes
C36 C41 1.394(4) yes
C36 P2 1.820(3) yes
C37 C38 1.393(4) yes
C37 H371 0.950 no
C38 C39 1.377(5) yes
C38 H381 0.950 no
C39 C40 1.371(6) yes
C39 H391 0.950 no
C40 C41 1.388(5) yes
C40 H401 0.950 no
C41 H411 0.950 no
C42 C43 1.391(4) yes
C42 C47 1.392(4) yes
C42 P2 1.823(3) yes
C43 C44 1.394(5) yes
C43 H431 0.950 no
C44 C45 1.372(6) yes
C44 H441 0.950 no
C45 C46 1.390(5) yes
C45 H451 0.950 no
C46 C47 1.387(4) yes
C46 H461 0.950 no
C47 H471 0.950 no
C60 C61 1.406(4) yes
C60 C65 1.397(5) yes
C60 B2 1.643(4) yes
C61 C62 1.398(4) yes
C61 H611 0.950 no
C62 C63 1.381(5) yes
C62 C66 1.494(3) yes
C63 C64 1.397(5) yes
C63 H631 0.950 no
C64 C65 1.384(4) yes
C64 C67 1.493(3) yes
C65 H651 0.950 no
C66 F111 1.316(5) yes
C66 F100 1.312(6) yes
C66 F120 1.328(5) yes
C66 F110 1.305(5) yes
C66 F101 1.318(4) yes
C66 F121 1.312(4) yes
C67 F140 1.302(4) yes
C67 F131 1.310(4) yes
C67 F151 1.320(4) yes
C67 F141 1.306(5) yes
C67 F130 1.302(5) yes
C67 F150 1.295(5) yes
C68 C69 1.401(4) yes
C68 C73 1.409(4) yes
C68 B2 1.638(5) yes
C69 C70 1.398(4) yes
C69 H691 0.950 no
C70 C71 1.389(4) yes
C70 C74 1.492(3) yes
C71 C72 1.379(5) yes
C71 H711 0.950 no
C72 C73 1.385(4) yes
C72 C75 1.497(3) yes
C73 H731 0.950 no
C74 F160 1.327(5) yes
C74 F170 1.298(4) yes
C74 F181 1.316(4) yes
C74 F161 1.294(5) yes
C74 F171 1.329(5) yes
C74 F180 1.295(5) yes
C75 F211 1.328(4) yes
C75 F201 1.328(4) yes
C75 F190 1.313(3) yes
C75 F210 1.296(5) yes
C75 F200 1.311(6) yes
C75 F191 1.304(6) yes
C76 C77 1.392(4) yes
C76 C81 1.402(4) yes
C76 B2 1.643(4) yes
C77 C78 1.390(4) yes
C77 H771 0.950 no
C78 C79 1.387(4) yes
C78 C82 1.494(4) yes
C79 C80 1.385(4) yes
C79 H791 0.950 no
C80 C81 1.391(4) yes
C80 C83 1.494(4) yes
C81 H811 0.950 no
C84 C85 1.395(4) yes
C84 C89 1.403(4) yes
C84 B2 1.643(4) yes
C85 C86 1.392(4) yes
C85 H851 0.950 no
C86 C87 1.379(5) yes
C86 C90 1.492(4) yes
C87 C88 1.389(4) yes
C87 H871 0.950 no
C88 C89 1.389(4) yes
C88 C91 1.497(4) yes
C89 H891 0.950 no
Rh1 P2 2.2684(7) yes
Rh1 O1 2.2842(17) yes
Rh1 P1 2.2681(7) yes
Rh1 N2 2.135(2) yes
Rh1 B1 2.034(3) yes
Rh1 H1 1.533 no
B1 N1 1.378(4) yes
B1 H2 1.051 no
C270 C280 1.536(5) yes
C270 C290 1.547(5) yes
C271 C281 1.550(7) yes
C271 C291 1.534(7) yes
C280 H2802 0.950 no
C280 H2801 0.950 no
C280 H2803 0.950 no
C281 H2811 0.950 no
C281 H2812 0.950 no
C281 H2813 0.950 no
C290 H2901 0.950 no
C290 H2902 0.950 no
C290 H2903 0.950 no
C291 H2911 0.950 no
C291 H2913 0.950 no
C291 H2912 0.950 no

loop_
_platon_squeeze_void_nr
_platon_squeeze_void_average_x
_platon_squeeze_void_average_y
_platon_squeeze_void_average_z
_platon_squeeze_void_volume
_platon_squeeze_void_count_electrons
_platon_squeeze_void_content
1 0.010 0.239 0.201 154 40 ' '
2 -0.010 0.761 0.799 154 40 ' '
3 0.138 0.161 0.459 11 1 ' '
4 0.490 0.739 0.299 154 40 ' '
5 0.510 0.261 0.701 154 40 ' '
6 0.361 0.661 0.041 11 1 ' '
7 0.638 0.338 0.959 11 1 ' '
8 0.861 0.839 0.541 11 1 ' '
